data_4309642
loop_
_publ_author_name
'Kenichi Oyaizu'
'Yutaka Ohtani'
'Asako Shiozawa'
'Kenji Sugawara'
'Takashi Saito'
'Makoto Yuasa'

_publ_section_title
;
Highly Stable Gold(III) Complex with a Hydantoin Ligand in Alkaline Media
;
_journal_name_full 'Inorganic Chemistry'
_journal_page_first 6915
_journal_page_last 6917
_journal_paper_doi 10.1021/ic050515x
_journal_volume 44
_journal_year 2005
_chemical_formula_sum 'C30 H60 Au Cl N12 Na2 O20'
_chemical_formula_weight 1187.30
_chemical_name_common tetra(5,5-dimethylhydantoinato)aurate
_chemical_name_systematic
; 
 ? 
;
_space_group_IT_number 9
_symmetry_cell_setting monoclinic
_symmetry_space_group_name_Hall 'C -2yc'
_symmetry_space_group_name_H-M 'C 1 c 1'
_atom_sites_solution_hydrogens geom
_atom_sites_solution_primary direct
_atom_sites_solution_secondary difmap
_audit_creation_method SHELXL-97
_cell_angle_alpha 90.00
_cell_angle_beta 125.1860(10)
_cell_angle_gamma 90.00
_cell_formula_units_Z 4
_cell_length_a 29.858(2)
_cell_length_b 11.1802(8)
_cell_length_c 17.2993(12)
_cell_measurement_reflns_used 50
_cell_measurement_temperature 293(2)
_cell_measurement_theta_max 20
_cell_measurement_theta_min 5
_cell_volume 4719.7(6)
_computing_cell_refinement 'Bruker SMART'
_computing_data_collection 'Bruker SMART'
_computing_data_reduction 'Bruker SHELXTL'
_computing_molecular_graphics 'Bruker SHELXTL'
_computing_publication_material 'Bruker SHELXTL'
_computing_structure_refinement 'SHELXL-97 (Sheldrick, 1997)'
_computing_structure_solution 'SHELXS-97 (Sheldrick, 1990)'
_diffrn_ambient_temperature 90(2)
_diffrn_measured_fraction_theta_full 0.995
_diffrn_measured_fraction_theta_max 0.995
_diffrn_measurement_device_type 'CCD area detector'
_diffrn_measurement_method 'phi and omega scans'
_diffrn_radiation_monochromator graphite
_diffrn_radiation_source 'fine-focus sealed tube'
_diffrn_radiation_type MoK\a
_diffrn_radiation_wavelength 0.71073
_diffrn_reflns_av_R_equivalents 0.0382
_diffrn_reflns_av_sigmaI/netI 0.0757
_diffrn_reflns_limit_h_max 39
_diffrn_reflns_limit_h_min -28
_diffrn_reflns_limit_k_max 14
_diffrn_reflns_limit_k_min -14
_diffrn_reflns_limit_l_max 22
_diffrn_reflns_limit_l_min -23
_diffrn_reflns_number 16957
_diffrn_reflns_theta_full 28.31
_diffrn_reflns_theta_max 28.31
_diffrn_reflns_theta_min 1.67
_exptl_absorpt_coefficient_mu 3.278
_exptl_absorpt_correction_T_max 0.956236
_exptl_absorpt_correction_T_min 0.705019
_exptl_absorpt_correction_type empirical
_exptl_crystal_colour colorless
_exptl_crystal_density_diffrn 1.671
_exptl_crystal_density_method 'not measured'
_exptl_crystal_description prismatic
_exptl_crystal_F_000 2408
_exptl_crystal_size_max 0.4
_exptl_crystal_size_mid 0.3
_exptl_crystal_size_min 0.2
_refine_diff_density_max 2.549
_refine_diff_density_min -1.080
_refine_diff_density_rms 0.142
_refine_ls_abs_structure_details 'Flack H D (1983), Acta Cryst. A39, 876-881'
_refine_ls_abs_structure_Flack 0.193(13)
_refine_ls_extinction_method none
_refine_ls_goodness_of_fit_ref 1.006
_refine_ls_hydrogen_treatment mixed
_refine_ls_matrix_type full
_refine_ls_number_parameters 607
_refine_ls_number_reflns 8768
_refine_ls_number_restraints 2
_refine_ls_restrained_S_all 1.006
_refine_ls_R_factor_all 0.0471
_refine_ls_R_factor_gt 0.0378
_refine_ls_shift/su_max 1.588
_refine_ls_shift/su_mean 0.155
_refine_ls_structure_factor_coef Fsqd
_refine_ls_weighting_details 'calc w=1/[\s^2^(Fo^2^)+(0.0449P)^2^+0.0000P] where P=(Fo^2^+2Fc^2^)/3'
_refine_ls_weighting_scheme calc
_refine_ls_wR_factor_gt 0.0932
_refine_ls_wR_factor_ref 0.0958
_reflns_number_gt 7396
_reflns_number_total 8768
_reflns_threshold_expression >2sigma(I)
_cod_data_source_file ic050515xsi20050405_111256.cif
_cod_data_source_block audmh4
_cod_original_cell_volume 4719.6(6)
_cod_database_code 4309642

loop_
_symmetry_equiv_pos_as_xyz
'x, y, z'
'x, -y, z+1/2'
'x+1/2, y+1/2, z'
'x+1/2, -y+1/2, z+1/2'

loop_
_atom_site_label
_atom_site_type_symbol
_atom_site_fract_x
_atom_site_fract_y
_atom_site_fract_z
_atom_site_U_iso_or_equiv
_atom_site_adp_type
_atom_site_occupancy
_atom_site_symmetry_multiplicity
_atom_site_calc_flag
_atom_site_refinement_flags
_atom_site_disorder_assembly
_atom_site_disorder_group
Au1 Au 0.40597(5) 0.82274(2) -0.34554(8) 0.01149(7) Uani 1 1 d . . .
N7 N 0.3509(5) 0.6912(10) -0.4130(9) 0.010(3) Uani 1 1 d . . .
H7 H 0.3233 0.7356 -0.4198 0.012 Uiso 1 1 calc R . .
N3 N 0.4608(7) 0.6959(13) -0.2798(10) 0.027(4) Uani 1 1 d . . .
N1 N 0.3482(5) 0.9463(10) -0.4124(8) 0.009(3) Uani 1 1 d . . .
N5 N 0.4637(6) 0.9447(12) -0.2731(9) 0.016(3) Uani 1 1 d . . .
O7 O 0.3246(5) 0.7346(11) -0.5643(8) 0.028(3) Uani 1 1 d . . .
O4 O 0.4843(5) 0.7397(9) -0.1273(7) 0.021(2) Uani 1 1 d . . .
O1 O 0.3862(5) 1.0477(10) -0.4837(8) 0.023(3) Uani 1 1 d . . .
O5 O 0.5236(5) 0.8865(11) -0.3116(7) 0.034(3) Uani 1 1 d . . .
O2 O 0.2897(3) 0.8868(9) -0.3774(7) 0.015(2) Uani 1 1 d . . .
O6 O 0.4285(4) 1.0463(10) -0.2047(7) 0.021(3) Uani 1 1 d . . .
N2 N 0.2989(5) 1.0899(11) -0.5235(9) 0.017(3) Uani 1 1 d . . .
H2 H 0.2901 1.1482 -0.5622 0.021 Uiso 1 1 calc R . .
N8 N 0.2911(7) 0.5815(13) -0.5340(10) 0.039(4) Uani 1 1 d . . .
H8 H 0.2678 0.5591 -0.5916 0.047 Uiso 1 1 calc R . .
O8 O 0.3615(5) 0.5908(10) -0.2883(6) 0.024(3) Uani 1 1 d . . .
N4 N 0.5251(4) 0.5784(10) -0.1571(8) 0.013(3) Uani 1 1 d . . .
H4 H 0.5516 0.5579 -0.1008 0.015 Uiso 1 1 calc R . .
N6 N 0.5125(6) 1.0897(12) -0.1717(9) 0.023(3) Uani 1 1 d . . .
H6 H 0.5199 1.1508 -0.1360 0.028 Uiso 1 1 calc R . .
O3 O 0.4487(5) 0.5932(9) -0.4042(8) 0.027(3) Uani 1 1 d . . .
C6 C 0.4926(7) 0.6772(12) -0.1773(9) 0.019(4) Uani 1 1 d . . .
C16 C 0.3228(6) 0.6716(14) -0.5087(12) 0.026(4) Uani 1 1 d . . .
C10 C 0.5644(6) 0.5052(17) -0.2402(12) 0.039(5) Uani 1 1 d . . .
H10A H 0.5542 0.4708 -0.2991 0.059 Uiso 1 1 calc R . .
H10B H 0.5914 0.4555 -0.1889 0.059 Uiso 1 1 calc R . .
H10C H 0.5793 0.5836 -0.2336 0.059 Uiso 1 1 calc R . .
C14 C 0.5711(7) 1.1313(13) -0.2300(10) 0.023(4) Uani 1 1 d . . .
H14A H 0.5938 1.1893 -0.1819 0.034 Uiso 1 1 calc R . .
H14B H 0.5403 1.1708 -0.2838 0.034 Uiso 1 1 calc R . .
H14C H 0.5920 1.0915 -0.2486 0.034 Uiso 1 1 calc R . .
C19 C 0.2533(8) 0.4985(15) -0.4480(13) 0.048(5) Uani 1 1 d . . .
H19A H 0.2268 0.4546 -0.5040 0.072 Uiso 1 1 calc R . .
H19B H 0.2379 0.5738 -0.4479 0.072 Uiso 1 1 calc R . .
H19C H 0.2632 0.4533 -0.3931 0.072 Uiso 1 1 calc R . .
C18 C 0.3312(8) 0.3981(15) -0.4378(13) 0.068(7) Uani 1 1 d . . .
H18A H 0.3106 0.3560 -0.4969 0.101 Uiso 1 1 calc R . .
H18B H 0.3346 0.3491 -0.3891 0.101 Uiso 1 1 calc R . .
H18C H 0.3670 0.4162 -0.4219 0.101 Uiso 1 1 calc R . .
C50 C 0.3010(5) 0.9489(13) -0.4220(10) 0.011(3) Uani 1 1 d . . .
C11 C 0.5111(7) 0.9463(14) -0.2667(10) 0.024(4) Uani 1 1 d . . .
C7 C 0.4721(6) 0.6067(14) -0.3152(9) 0.014(3) Uani 1 1 d . . .
C20 C 0.3443(8) 0.5991(15) -0.3655(13) 0.026(4) Uani 1 1 d . . .
C17 C 0.3006(7) 0.5187(14) -0.4467(11) 0.022(3) Uani 1 1 d . . .
C8 C 0.5104(6) 0.5147(14) -0.2384(9) 0.016(3) Uani 1 1 d . . .
C1 C 0.3473(7) 1.0319(12) -0.4785(10) 0.021(4) Uani 1 1 d . . .
C15 C 0.4653(6) 1.0307(14) -0.2165(10) 0.018(3) Uani 1 1 d . . .
C4 C 0.2626(6) 1.0409(12) -0.4984(10) 0.017(4) Uani 1 1 d . . .
C12 C 0.5504(6) 1.0378(13) -0.1906(10) 0.018(4) Uani 1 1 d . . .
C5 C 0.2166(6) 0.9716(12) -0.5845(10) 0.020(4) Uani 1 1 d . . .
H5A H 0.1930 1.0266 -0.6345 0.030 Uiso 1 1 calc R . .
H5B H 0.1958 0.9281 -0.5674 0.030 Uiso 1 1 calc R . .
H5C H 0.2322 0.9166 -0.6055 0.030 Uiso 1 1 calc R . .
C9 C 0.4838(6) 0.3986(12) -0.2527(8) 0.018(3) Uani 1 1 d . . .
H9A H 0.4550 0.4071 -0.2440 0.027 Uiso 1 1 calc R . .
H9B H 0.5102 0.3419 -0.2078 0.027 Uiso 1 1 calc R . .
H9C H 0.4686 0.3707 -0.3157 0.027 Uiso 1 1 calc R . .
C13 C 0.5986(7) 0.9723(16) -0.1063(10) 0.040(5) Uani 1 1 d . . .
H13A H 0.5852 0.9099 -0.0865 0.060 Uiso 1 1 calc R . .
H13B H 0.6201 1.0276 -0.0552 0.060 Uiso 1 1 calc R . .
H13C H 0.6210 0.9381 -0.1240 0.060 Uiso 1 1 calc R . .
C21 C 0.2307(8) 0.3188(15) 0.2692(13) 0.022(4) Uani 1 1 d . . .
N10 N 0.1758(6) 0.3190(12) 0.1809(9) 0.026(4) Uani 1 1 d . . .
H10 H 0.1559 0.3817 0.1548 0.032 Uiso 1 1 calc R . .
O9 O 0.2507(4) 0.4105(9) 0.3154(7) 0.020(3) Uani 1 1 d . . .
O10 O 0.2166(5) 0.0219(10) 0.2172(8) 0.024(3) Uani 1 1 d . . .
N9 N 0.2495(5) 0.2049(11) 0.2915(8) 0.017(3) Uani 1 1 d . . .
H9 H 0.2801 0.1835 0.3422 0.020 Uiso 1 1 calc R . .
C22 C 0.2123(7) 0.1286(15) 0.2209(11) 0.017(4) Uani 1 1 d . . .
C23 C 0.1539(8) 0.1853(14) 0.0470(12) 0.030(4) Uani 1 1 d . . .
H23A H 0.1473 0.1032 0.0273 0.046 Uiso 1 1 calc R . .
H23B H 0.1871 0.2119 0.0559 0.046 Uiso 1 1 calc R . .
H23C H 0.1238 0.2335 -0.0006 0.046 Uiso 1 1 calc R . .
C24 C 0.1089(5) 0.1601(13) 0.1401(11) 0.019(3) Uani 1 1 d . . .
H24A H 0.0990 0.0794 0.1176 0.029 Uiso 1 1 calc R . .
H24B H 0.0788 0.2124 0.0984 0.029 Uiso 1 1 calc R . .
H24C H 0.1173 0.1653 0.2025 0.029 Uiso 1 1 calc R . .
C25 C 0.1594(8) 0.1976(13) 0.1428(12) 0.023(4) Uani 1 1 d . . .
C26 C 0.5900(7) 0.3189(13) 0.0444(9) 0.011(3) Uani 1 1 d . . .
N11 N 0.6331(6) 0.3225(10) 0.1241(10) 0.021(3) Uani 1 1 d . . .
H11 H 0.6494 0.3878 0.1530 0.026 Uiso 1 1 calc R . .
O12 O 0.5635(5) 0.4079(11) -0.0087(7) 0.032(3) Uani 1 1 d . . .
C28 C 0.6647(8) 0.1845(15) 0.2598(10) 0.029(4) Uani 1 1 d . . .
H28A H 0.6944 0.2349 0.3055 0.043 Uiso 1 1 calc R . .
H28B H 0.6744 0.1022 0.2776 0.043 Uiso 1 1 calc R . .
H28C H 0.6326 0.2034 0.2573 0.043 Uiso 1 1 calc R . .
O11 O 0.5999(4) 0.0188(10) 0.0935(7) 0.018(3) Uani 1 1 d . . .
N12 N 0.5668(6) 0.2039(11) 0.0215(10) 0.030(4) Uani 1 1 d . . .
H12 H 0.5347 0.1839 -0.0266 0.036 Uiso 1 1 calc R . .
C27 C 0.6041(7) 0.1331(15) 0.0888(10) 0.016(3) Uani 1 1 d . . .
C29 C 0.6533(6) 0.2048(14) 0.1637(11) 0.017(3) Uani 1 1 d . . .
C30 C 0.7024(8) 0.1695(14) 0.1718(12) 0.041(5) Uani 1 1 d . . .
H30A H 0.6971 0.1800 0.1119 0.062 Uiso 1 1 calc R . .
H30B H 0.7102 0.0870 0.1902 0.062 Uiso 1 1 calc R . .
H30C H 0.7326 0.2181 0.2186 0.062 Uiso 1 1 calc R . .
O21 O 0.4419(5) 0.7421(11) 0.0321(8) 0.026(3) Uani 1 1 d . . .
C3 C 0.2426(7) 1.1313(16) -0.4631(13) 0.036(5) Uani 1 1 d . . .
H3A H 0.2223 1.0926 -0.4429 0.054 Uiso 1 1 calc R . .
H3B H 0.2193 1.1871 -0.5127 0.054 Uiso 1 1 calc R . .
H3C H 0.2732 1.1732 -0.4106 0.054 Uiso 1 1 calc R . .
Na1 Na 0.4048(4) 0.0030(8) -0.0964(6) 0.0166(6) Uani 1 1 d . . .
Na2 Na 0.4129(5) 0.6624(8) -0.1181(7) 0.102(3) Uani 1 1 d . . .
Cl2 Cl 0.40109(12) 0.3434(3) -0.0712(2) 0.0274(7) Uani 1 1 d . . .
O40 O 0.4623(5) 0.1792(9) -0.0042(8) 0.029(3) Uani 1 1 d . . .
O41 O 0.3551(4) 0.8276(9) -0.1829(8) 0.015(2) Uani 1 1 d . . .
O29 O 0.0003(5) 0.5893(11) -0.5009(7) 0.022(3) Uani 1 1 d . . .
O27 O 0.4674(5) 0.4881(10) -0.0388(7) 0.018(3) Uani 1 1 d . . .
O30 O 0.3162(5) 0.0931(12) -0.1832(8) 0.030(3) Uani 1 1 d . . .
O28 O 0.3428(5) 0.5059(11) -0.1593(8) 0.032(3) Uani 1 1 d . . .
O31 O 0.8634(5) 0.2444(11) 0.2733(8) 0.029(3) Uani 1 1 d . . .

loop_
_atom_site_aniso_label
_atom_site_aniso_U_11
_atom_site_aniso_U_22
_atom_site_aniso_U_33
_atom_site_aniso_U_23
_atom_site_aniso_U_13
_atom_site_aniso_U_12
Au1 0.00983(11) 0.01043(11) 0.01440(11) 0.0002(4) 0.00708(8) 0.0000(4)
N7 0.000(6) 0.005(5) 0.023(6) -0.004(4) 0.005(5) -0.007(4)
N3 0.033(10) 0.035(8) 0.021(7) 0.001(6) 0.019(7) -0.014(6)
N1 0.000(5) 0.005(5) 0.014(5) 0.005(4) -0.002(4) 0.008(4)
N5 0.023(7) 0.026(6) 0.014(5) 0.004(5) 0.019(5) 0.004(5)
O7 0.024(6) 0.041(7) 0.026(6) -0.008(5) 0.019(5) -0.004(5)
O4 0.023(5) 0.014(5) 0.024(5) -0.007(4) 0.013(4) 0.002(4)
O1 0.035(7) 0.022(6) 0.039(6) 0.009(5) 0.036(6) 0.011(5)
O5 0.054(8) 0.030(7) 0.018(6) 0.001(5) 0.022(6) 0.008(6)
O2 0.000(4) 0.022(6) 0.029(6) 0.007(4) 0.011(4) 0.004(4)
O6 0.012(6) 0.024(6) 0.015(5) 0.000(4) 0.002(4) 0.008(4)
N2 0.000(5) 0.015(6) 0.030(7) 0.003(5) 0.005(5) 0.001(5)
N8 0.061(11) 0.030(9) 0.030(8) 0.002(7) 0.027(8) -0.006(8)
O8 0.021(6) 0.035(6) 0.003(4) 0.001(4) 0.000(4) -0.004(4)
N4 0.000(5) 0.016(6) 0.013(6) 0.005(4) -0.001(4) 0.002(4)
N6 0.039(9) 0.021(7) 0.020(6) -0.010(5) 0.023(6) -0.007(6)
O3 0.036(6) 0.014(5) 0.054(7) 0.000(5) 0.040(6) 0.005(5)
C6 0.035(9) 0.008(6) 0.006(6) -0.007(5) 0.008(6) -0.012(6)
C16 0.007(7) 0.026(8) 0.053(10) -0.016(7) 0.022(7) -0.009(6)
C10 0.007(6) 0.072(12) 0.041(9) 0.005(8) 0.015(6) 0.030(7)
C14 0.035(11) 0.017(8) 0.015(7) -0.006(6) 0.014(7) -0.005(7)
C19 0.075(12) 0.032(8) 0.045(10) -0.002(7) 0.039(9) 0.011(8)
C18 0.041(12) 0.016(9) 0.071(12) -0.010(8) -0.011(9) 0.001(8)
C50 0.002(6) 0.016(7) 0.022(7) -0.003(5) 0.011(6) -0.002(5)
C11 0.028(11) 0.016(8) 0.010(7) 0.003(6) 0.002(7) 0.002(7)
C7 0.009(6) 0.022(7) 0.004(5) -0.005(4) 0.000(5) -0.011(5)
C20 0.029(9) 0.020(8) 0.044(10) -0.006(7) 0.030(8) -0.009(7)
C17 0.023(8) 0.013(7) 0.039(8) 0.013(6) 0.023(7) 0.007(5)
C8 0.012(7) 0.019(7) 0.011(6) 0.012(5) 0.003(5) 0.012(5)
C1 0.048(10) 0.005(6) 0.013(7) -0.004(5) 0.020(7) 0.003(6)
C15 0.000(6) 0.024(8) 0.021(7) 0.004(6) 0.001(5) 0.006(6)
C4 0.010(7) 0.016(7) 0.021(7) -0.006(5) 0.006(6) -0.017(5)
C12 0.017(8) 0.020(7) 0.023(7) -0.010(6) 0.016(6) -0.024(6)
C5 0.018(9) 0.017(7) 0.032(8) 0.008(6) 0.018(7) -0.002(6)
C9 0.030(9) 0.016(7) 0.013(6) -0.002(5) 0.015(6) 0.006(6)
C13 0.021(10) 0.052(11) 0.013(7) 0.012(7) -0.010(6) -0.010(8)
C21 0.013(7) 0.021(8) 0.036(9) 0.002(6) 0.016(6) -0.005(6)
N10 0.007(5) 0.021(7) 0.026(6) 0.000(5) -0.006(5) 0.006(5)
O9 0.002(5) 0.018(6) 0.036(6) -0.003(4) 0.008(4) -0.004(4)
O10 0.035(7) 0.012(6) 0.031(6) 0.006(5) 0.022(6) 0.009(5)
N9 0.000(5) 0.028(7) 0.014(6) -0.003(5) -0.001(5) -0.009(5)
C22 0.010(8) 0.018(8) 0.018(8) 0.004(6) 0.005(7) -0.003(7)
C23 0.017(7) 0.028(8) 0.039(9) -0.011(6) 0.012(7) -0.003(6)
C24 0.000(5) 0.022(7) 0.036(8) 0.002(5) 0.010(5) 0.003(4)
C25 0.035(11) 0.005(6) 0.025(8) -0.007(5) 0.014(7) -0.008(6)
C26 0.009(6) 0.016(7) 0.008(5) 0.004(5) 0.004(5) 0.000(5)
N11 0.030(8) 0.005(5) 0.040(8) -0.001(5) 0.027(7) 0.002(5)
O12 0.048(8) 0.027(7) 0.022(5) 0.005(5) 0.021(6) -0.002(6)
C28 0.034(10) 0.037(9) 0.015(6) -0.016(6) 0.013(7) -0.006(7)
O11 0.003(5) 0.024(6) 0.021(5) 0.001(4) 0.004(4) 0.004(4)
N12 0.045(9) 0.014(7) 0.028(7) -0.006(5) 0.019(7) -0.014(6)
C27 0.020(9) 0.019(8) 0.017(7) 0.003(6) 0.016(7) 0.000(7)
C29 0.006(7) 0.023(8) 0.021(7) -0.002(6) 0.008(6) -0.005(5)
C30 0.072(13) 0.013(7) 0.032(8) 0.011(6) 0.026(8) 0.005(7)
O21 0.021(5) 0.029(6) 0.025(5) 0.001(4) 0.012(4) -0.009(4)
C3 0.032(11) 0.035(11) 0.065(12) -0.004(9) 0.042(10) 0.011(9)
Na1 0.0110(16) 0.0175(13) 0.0223(12) 0.0000(10) 0.0101(11) -0.0003(11)
Na2 0.174(9) 0.071(6) 0.084(6) 0.016(5) 0.087(6) 0.022(6)
Cl2 0.0191(13) 0.0284(18) 0.0384(18) 0.0009(13) 0.0187(13) -0.0014(11)
O40 0.035(7) 0.015(5) 0.020(5) 0.008(4) 0.007(5) 0.013(4)
O41 0.009(5) 0.023(5) 0.024(5) -0.006(4) 0.015(4) -0.012(4)
O29 0.026(7) 0.025(6) 0.017(5) 0.006(4) 0.014(5) -0.006(5)
O27 0.014(6) 0.024(6) 0.016(4) 0.008(4) 0.009(4) 0.004(4)
O30 0.006(6) 0.031(7) 0.039(6) 0.001(5) 0.005(5) -0.010(5)
O28 0.017(6) 0.032(7) 0.048(7) 0.003(5) 0.020(5) -0.004(5)
O31 0.029(6) 0.035(6) 0.032(5) -0.007(4) 0.023(5) -0.020(4)

loop_
_atom_type_symbol
_atom_type_description
_atom_type_scat_dispersion_real
_atom_type_scat_dispersion_imag
_atom_type_scat_source
C C 0.0033 0.0016 'International Tables Vol C Tables 4.2.6.8 and 6.1.1.4'
H H 0.0000 0.0000 'International Tables Vol C Tables 4.2.6.8 and 6.1.1.4'
N N 0.0061 0.0033 'International Tables Vol C Tables 4.2.6.8 and 6.1.1.4'
O O 0.0106 0.0060 'International Tables Vol C Tables 4.2.6.8 and 6.1.1.4'
Au Au -2.0133 8.8022 'International Tables Vol C Tables 4.2.6.8 and 6.1.1.4'
Cl Cl 0.1484 0.1585 'International Tables Vol C Tables 4.2.6.8 and 6.1.1.4'
Na Na 0.0362 0.0249 'International Tables Vol C Tables 4.2.6.8 and 6.1.1.4'

loop_
_geom_angle_atom_site_label_1
_geom_angle_atom_site_label_2
_geom_angle_atom_site_label_3
_geom_angle
_geom_angle_site_symmetry_1
_geom_angle_site_symmetry_3
_geom_angle_publ_flag
N3 Au1 N1 177.5(6) . . ?
N3 Au1 N5 90.0(6) . . ?
N1 Au1 N5 92.1(2) . . ?
N3 Au1 N7 86.4(2) . . ?
N1 Au1 N7 91.5(5) . . ?
N5 Au1 N7 176.3(6) . . ?
C16 N7 C20 113.2(13) . . ?
C16 N7 Au1 123.1(10) . . ?
C20 N7 Au1 122.9(10) . . ?
C7 N3 C6 107.2(14) . . ?
C7 N3 Au1 129.2(11) . . ?
C6 N3 Au1 123.2(11) . . ?
C50 N1 C1 110.2(12) . . ?
C50 N1 Au1 126.6(10) . . ?
C1 N1 Au1 121.7(10) . . ?
C11 N5 C15 109.4(14) . . ?
C11 N5 Au1 123.3(11) . . ?
C15 N5 Au1 127.1(11) . . ?
C1 O1 Na1 134.6(11) . 2_564 ?
C15 O6 Na1 141.8(10) . 1_565 ?
C1 N2 C4 111.9(13) . . ?
C16 N8 C17 110.1(15) . . ?
C6 N4 C8 112.7(11) . . ?
C15 N6 C12 111.7(13) . . ?
O4 C6 N4 132.0(13) . . ?
O4 C6 N3 120.8(14) . . ?
N4 C6 N3 106.9(12) . . ?
O7 C16 N8 123.2(17) . . ?
O7 C16 N7 125.7(14) . . ?
N8 C16 N7 111.0(15) . . ?
O2 C50 N1 124.8(13) . . ?
O2 C50 C4 125.7(12) . . ?
N1 C50 C4 109.6(12) . . ?
O5 C11 N5 128.5(15) . . ?
O5 C11 C12 122.6(16) . . ?
N5 C11 C12 108.9(14) . . ?
O3 C7 N3 122.8(14) . . ?
O3 C7 C8 125.2(14) . . ?
N3 C7 C8 111.5(13) . . ?
O8 C20 N7 129.3(16) . . ?
O8 C20 C17 127.1(16) . . ?
N7 C20 C17 103.0(13) . . ?
C19 C17 N8 116.0(15) . . ?
C19 C17 C20 114.9(15) . . ?
N8 C17 C20 102.1(13) . . ?
C19 C17 C18 112.3(14) . . ?
N8 C17 C18 104.7(14) . . ?
C20 C17 C18 105.6(14) . . ?
N4 C8 C9 116.4(12) . . ?
N4 C8 C7 100.0(11) . . ?
C9 C8 C7 112.5(12) . . ?
N4 C8 C10 108.1(13) . . ?
C9 C8 C10 112.6(13) . . ?
C7 C8 C10 106.1(13) . . ?
O1 C1 N2 129.2(14) . . ?
O1 C1 N1 123.5(14) . . ?
N2 C1 N1 107.2(14) . . ?
O6 C15 N6 125.3(15) . . ?
O6 C15 N5 123.6(15) . . ?
N6 C15 N5 111.0(14) . . ?
C3 C4 N2 114.0(12) . . ?
C3 C4 C5 113.6(14) . . ?
N2 C4 C5 107.3(11) . . ?
C3 C4 C50 112.4(13) . . ?
N2 C4 C50 100.9(11) . . ?
C5 C4 C50 107.6(11) . . ?
N6 C12 C13 113.7(13) . . ?
N6 C12 C11 98.4(12) . . ?
C13 C12 C11 109.4(12) . . ?
N6 C12 C14 112.6(13) . . ?
C13 C12 C14 110.4(13) . . ?
C11 C12 C14 111.8(12) . . ?
O9 C21 N9 129.5(17) . . ?
O9 C21 N10 120.8(15) . . ?
N9 C21 N10 109.2(14) . . ?
C21 N10 C25 110.6(13) . . ?
C21 N9 C22 109.9(13) . . ?
O10 C22 N9 127.3(16) . . ?
O10 C22 C25 121.8(15) . . ?
N9 C22 C25 110.9(13) . . ?
N10 C25 C24 109.5(15) . . ?
N10 C25 C22 99.1(13) . . ?
C24 C25 C22 112.1(13) . . ?
N10 C25 C23 111.0(14) . . ?
C24 C25 C23 116.0(14) . . ?
C22 C25 C23 107.9(14) . . ?
N11 C26 O12 126.6(14) . . ?
N11 C26 N12 111.9(13) . . ?
O12 C26 N12 120.8(14) . . ?
C26 N11 C29 112.6(13) . . ?
C27 N12 C26 105.8(14) . . ?
O11 C27 N12 126.1(15) . . ?
O11 C27 C29 123.5(15) . . ?
N12 C27 C29 110.4(14) . . ?
N11 C29 C30 114.7(14) . . ?
N11 C29 C28 115.3(13) . . ?
C30 C29 C28 106.3(14) . . ?
N11 C29 C27 98.2(13) . . ?
C30 C29 C27 111.7(14) . . ?
C28 C29 C27 110.7(13) . . ?
O1 Na1 O41 87.9(5) 2_565 1_545 ?
O1 Na1 O6 176.5(7) 2_565 1_545 ?
O41 Na1 O6 91.9(5) 1_545 1_545 ?
O1 Na1 O29 94.3(5) 2_565 4 ?
O41 Na1 O29 97.6(5) 1_545 4 ?
O6 Na1 O29 82.3(4) 1_545 4 ?
O1 Na1 Na2 84.4(4) 2_565 1_545 ?
O41 Na1 Na2 34.8(3) 1_545 1_545 ?
O6 Na1 Na2 93.4(4) 1_545 1_545 ?
O29 Na1 Na2 63.4(4) 4 1_545 ?
O21 Na2 O27 88.8(5) . . ?
O21 Na2 Na1 61.9(4) . 1_565 ?
O27 Na2 Na1 143.9(5) . 1_565 ?

loop_
_geom_bond_atom_site_label_1
_geom_bond_atom_site_label_2
_geom_bond_distance
_geom_bond_site_symmetry_2
_geom_bond_publ_flag
Au1 N3 1.959(15) . ?
Au1 N1 1.980(10) . ?
Au1 N5 1.978(14) . ?
Au1 N7 2.004(11) . ?
N7 C16 1.38(2) . ?
N7 C20 1.40(2) . ?
N3 C7 1.31(2) . ?
N3 C6 1.466(18) . ?
N1 C50 1.323(17) . ?
N1 C1 1.479(18) . ?
N5 C11 1.35(2) . ?
N5 C15 1.353(19) . ?
O7 C16 1.219(19) . ?
O4 C6 1.242(18) . ?
O1 C1 1.23(2) . ?
O1 Na1 2.384(13) 2_564 ?
O5 C11 1.23(2) . ?
O2 C50 1.221(16) . ?
O6 C15 1.242(19) . ?
O6 Na1 2.402(15) 1_565 ?
N2 C1 1.35(2) . ?
N2 C4 1.486(18) . ?
N8 C16 1.27(2) . ?
N8 C17 1.54(2) . ?
O8 C20 1.12(2) . ?
N4 C6 1.378(19) . ?
N4 C8 1.401(18) . ?
N6 C15 1.33(2) . ?
N6 C12 1.47(2) . ?
O3 C7 1.281(17) . ?
C10 C8 1.63(2) . ?
C14 C12 1.56(2) . ?
C19 C17 1.42(2) . ?
C18 C17 1.59(2) . ?
C50 C4 1.54(2) . ?
C11 C12 1.54(2) . ?
C7 C8 1.543(19) . ?
C20 C17 1.54(2) . ?
C8 C9 1.47(2) . ?
C4 C3 1.47(2) . ?
C4 C5 1.532(18) . ?
C12 C13 1.52(2) . ?
C21 O9 1.223(19) . ?
C21 N9 1.35(2) . ?
C21 N10 1.46(2) . ?
N10 C25 1.465(19) . ?
O10 C22 1.204(19) . ?
N9 C22 1.374(18) . ?
C22 C25 1.57(2) . ?
C23 C25 1.57(2) . ?
C24 C25 1.54(2) . ?
C26 N11 1.23(2) . ?
C26 O12 1.273(18) . ?
C26 N12 1.406(19) . ?
N11 C29 1.445(19) . ?
C28 C29 1.51(2) . ?
O11 C27 1.291(19) . ?
N12 C27 1.31(2) . ?
C27 C29 1.51(2) . ?
C29 C30 1.44(2) . ?
O21 Na2 2.389(15) . ?
Na1 O1 2.384(13) 2_565 ?
Na1 O41 2.394(14) 1_545 ?
Na1 O6 2.402(15) 1_545 ?
Na1 O29 2.548(15) 4 ?
Na1 Na2 3.847(14) 1_545 ?
Na2 O27 2.399(15) . ?
Na2 Na1 3.847(14) 1_565 ?
O41 Na1 2.394(14) 1_565 ?
O29 Na1 2.548(15) 4_454 ?
